data_4078254
loop_
_publ_author_name
'Merola, Joseph S.'
'Husebo, Trang Le'
'Matthews, Kelly E.'

_publ_section_title
;
 Aqueous Organometallic Chemistry ofmer-Ir(H)2(PMe3)3X Complexes
;
_journal_issue 10
_journal_name_full Organometallics
_journal_page_first 3920
_journal_paper_doi 10.1021/om300140f
_journal_volume 31
_journal_year 2012
_chemical_formula_moiety 'C9 H29 Cl Ir P3'
_chemical_formula_sum 'C9 H29 Cl Ir P3'
_chemical_formula_weight 457.88
_chemical_name_common 'Compound 2'
_chemical_name_systematic
;
 ? 
;
_space_group_crystal_system monoclinic
_space_group_IT_number 14
_space_group_name_Hall '-P 2yn'
_space_group_name_H-M_alt 'P 1 21/n 1'
_symmetry_space_group_name_Hall '-P 2yn'
_symmetry_space_group_name_H-M 'P 1 21/n 1'
_atom_sites_solution_hydrogens geom
_atom_sites_solution_primary direct
_atom_sites_solution_secondary difmap
_audit_creation_date 2012-02-15
_audit_creation_method
;
  Olex2 1.1
  (compiled Nov  1 2011 20:42:30, GUI svn.r3906)
;
_cell_angle_alpha 90.00
_cell_angle_beta 102.64(3)
_cell_angle_gamma 90.00
_cell_formula_units_Z 4
_cell_length_a 12.507(3)
_cell_length_b 10.265(2)
_cell_length_c 14.000(3)
_cell_measurement_reflns_used 5
_cell_measurement_temperature 298
_cell_measurement_theta_max 22.5
_cell_measurement_theta_min 2
_cell_volume 1753.8(7)
_computing_cell_refinement 'Siemens XSCANS'
_computing_data_collection 'Siemens XSCANS'
_computing_data_reduction 'Siemens XSCANS'
_computing_molecular_graphics
;
O. V. Dolomanov, L. J. Bourhis, R. J. Gildea, J. A. K. Howard and H. Puschmann,
OLEX2: a complete structure solution, refinement and analysis program.
J. Appl. Cryst. (2009). 42, 339-341.
;
_computing_publication_material
;
O. V. Dolomanov, L. J. Bourhis, R. J. Gildea, J. A. K. Howard and H. Puschmann,
OLEX2: a complete structure solution, refinement and analysis program.
J. Appl. Cryst. (2009). 42, 339-341.
;
_computing_structure_refinement
;
XL, G.M. Sheldrick, Acta Cryst.
(2008). A64, 112-122
;
_computing_structure_solution 'SHELXS-97 (Sheldrick, 1990)'
_diffrn_ambient_temperature 298
_diffrn_measured_fraction_theta_full 0.995
_diffrn_measured_fraction_theta_max 0.976
_diffrn_measurement_device_type 'Bruker P4'
_diffrn_measurement_method '\w scans'
_diffrn_radiation_monochromator graphite
_diffrn_radiation_type MoK\a
_diffrn_radiation_wavelength 0.71073
_diffrn_reflns_av_R_equivalents 0.0640
_diffrn_reflns_av_unetI/netI 0.0267
_diffrn_reflns_limit_h_max 16
_diffrn_reflns_limit_h_min 0
_diffrn_reflns_limit_k_max 12
_diffrn_reflns_limit_k_min 0
_diffrn_reflns_limit_l_max 17
_diffrn_reflns_limit_l_min -18
_diffrn_reflns_number 4100
_diffrn_reflns_theta_full 25.00
_diffrn_reflns_theta_max 27.50
_diffrn_reflns_theta_min 1.98
_diffrn_source 'fine-focus sealed tube'
_diffrn_standards_decay_% 3
_diffrn_standards_interval_count 300
_diffrn_standards_number 3
_exptl_absorpt_coefficient_mu 8.012
_exptl_absorpt_correction_T_max 0.855
_exptl_absorpt_correction_T_min 0.279
_exptl_absorpt_correction_type psi-scan
_exptl_absorpt_process_details 'North, Phillips & Mathews, 1968'
_exptl_crystal_colour 'clear colourless'
_exptl_crystal_colour_lustre clear
_exptl_crystal_colour_primary colourless
_exptl_crystal_density_diffrn 1.734
_exptl_crystal_density_method 'not measured'
_exptl_crystal_description prism
_exptl_crystal_F_000 888
_exptl_crystal_size_max 0.4
_exptl_crystal_size_mid 0.2
_exptl_crystal_size_min 0.2
_refine_diff_density_max 2.904
_refine_diff_density_min -1.360
_refine_diff_density_rms 0.188
_refine_ls_extinction_coef 0.0042(3)
_refine_ls_extinction_expression Fc^*^=kFc[1+0.001xFc^2^\l^3^/sin(2\q)]^-1/4^
_refine_ls_extinction_method SHELXL
_refine_ls_goodness_of_fit_ref 1.040
_refine_ls_hydrogen_treatment mixed
_refine_ls_matrix_type full
_refine_ls_number_parameters 136
_refine_ls_number_reflns 3925
_refine_ls_number_restraints 0
_refine_ls_restrained_S_all 1.040
_refine_ls_R_factor_all 0.0473
_refine_ls_R_factor_gt 0.0387
_refine_ls_shift/su_max 0.000
_refine_ls_shift/su_mean 0.000
_refine_ls_structure_factor_coef Fsqd
_refine_ls_weighting_details 'calc w=1/[\s^2^(Fo^2^)+(0.0693P)^2^+0.7161P] where P=(Fo^2^+2Fc^2^)/3'
_refine_ls_weighting_scheme calc
_refine_ls_wR_factor_gt 0.0953
_refine_ls_wR_factor_ref 0.1005
_reflns_number_gt 3371
_reflns_number_total 3925
_reflns_threshold_expression >2sigma(I)
_cod_data_source_file om300140f_si_003.cif
_cod_data_source_block h2cl
_cod_original_cell_volume 1753.8(6)
_cod_database_code 4078254

loop_
_space_group_symop_id
_space_group_symop_operation_xyz
1 'x, y, z'
2 '-x+1/2, y+1/2, -z+1/2'
3 '-x, -y, -z'
4 'x-1/2, -y-1/2, z-1/2'

loop_
_atom_site_label
_atom_site_type_symbol
_atom_site_fract_x
_atom_site_fract_y
_atom_site_fract_z
_atom_site_U_iso_or_equiv
_atom_site_adp_type
_atom_site_occupancy
_atom_site_symmetry_multiplicity
_atom_site_calc_flag
_atom_site_refinement_flags
Ir1 Ir 0.483717(15) 0.67224(2) 0.303792(15) 0.03496(11) Uani 1 1 d .
H1A H 0.402(5) 0.562(7) 0.285(5) 0.051(18) Uiso 1 1 d .
H1B H 0.532(6) 0.574(7) 0.397(6) 0.07(2) Uiso 1 1 d .
Cl1 Cl 0.62221(14) 0.85028(18) 0.34754(14) 0.0574(4) Uani 1 1 d .
P1 P 0.38261(13) 0.76878(18) 0.40197(12) 0.0450(4) Uani 1 1 d .
C11 C 0.2455(6) 0.7076(10) 0.3988(8) 0.080(3) Uani 1 1 d .
H11A H 0.2131 0.7567 0.4435 0.120 Uiso 1 1 calc R
H11B H 0.2495 0.6174 0.4174 0.120 Uiso 1 1 calc R
H11C H 0.2015 0.7164 0.3337 0.120 Uiso 1 1 calc R
C12 C 0.4460(7) 0.7519(10) 0.5302(5) 0.074(2) Uani 1 1 d .
H12A H 0.4012 0.7936 0.5688 0.112 Uiso 1 1 calc R
H12B H 0.5171 0.7920 0.5431 0.112 Uiso 1 1 calc R
H12C H 0.4535 0.6612 0.5469 0.112 Uiso 1 1 calc R
C13 C 0.3637(7) 0.9439(8) 0.3895(7) 0.073(2) Uani 1 1 d .
H13A H 0.3204 0.9737 0.4340 0.110 Uiso 1 1 calc R
H13B H 0.3268 0.9643 0.3236 0.110 Uiso 1 1 calc R
H13C H 0.4338 0.9862 0.4044 0.110 Uiso 1 1 calc R
P2 P 0.39478(12) 0.75995(19) 0.15493(12) 0.0479(4) Uani 1 1 d .
C21 C 0.4541(7) 0.9048(10) 0.1116(8) 0.095(4) Uani 1 1 d .
H21A H 0.4098 0.9309 0.0495 0.142 Uiso 1 1 calc R
H21B H 0.5270 0.8856 0.1042 0.142 Uiso 1 1 calc R
H21C H 0.4565 0.9741 0.1581 0.142 Uiso 1 1 calc R
C22 C 0.3798(7) 0.6473(10) 0.0514(6) 0.081(3) Uani 1 1 d .
H22A H 0.3425 0.6904 -0.0074 0.122 Uiso 1 1 calc R
H22B H 0.3381 0.5727 0.0631 0.122 Uiso 1 1 calc R
H22C H 0.4510 0.6197 0.0441 0.122 Uiso 1 1 calc R
C23 C 0.2523(6) 0.8060(8) 0.1383(7) 0.066(2) Uani 1 1 d .
H23A H 0.2267 0.8404 0.0736 0.099 Uiso 1 1 calc R
H23B H 0.2450 0.8712 0.1857 0.099 Uiso 1 1 calc R
H23C H 0.2096 0.7310 0.1469 0.099 Uiso 1 1 calc R
P3 P 0.61291(13) 0.55372(16) 0.24836(11) 0.0422(3) Uani 1 1 d .
C31 C 0.5741(7) 0.3925(7) 0.2043(6) 0.0635(19) Uani 1 1 d .
H31A H 0.6341 0.3522 0.1830 0.095 Uiso 1 1 calc R
H31B H 0.5119 0.3975 0.1503 0.095 Uiso 1 1 calc R
H31C H 0.5556 0.3417 0.2559 0.095 Uiso 1 1 calc R
C32 C 0.7336(6) 0.5236(9) 0.3424(6) 0.072(2) Uani 1 1 d .
H32A H 0.7850 0.4738 0.3156 0.108 Uiso 1 1 calc R
H32B H 0.7138 0.4758 0.3949 0.108 Uiso 1 1 calc R
H32C H 0.7662 0.6051 0.3667 0.108 Uiso 1 1 calc R
C33 C 0.6747(6) 0.6203(8) 0.1536(6) 0.0611(18) Uani 1 1 d .
H33A H 0.7269 0.5593 0.1386 0.092 Uiso 1 1 calc R
H33B H 0.7113 0.7005 0.1760 0.092 Uiso 1 1 calc R
H33C H 0.6189 0.6365 0.0959 0.092 Uiso 1 1 calc R

loop_
_atom_site_aniso_label
_atom_site_aniso_U_11
_atom_site_aniso_U_22
_atom_site_aniso_U_33
_atom_site_aniso_U_23
_atom_site_aniso_U_13
_atom_site_aniso_U_12
Ir1 0.03615(15) 0.03989(16) 0.03003(15) -0.00156(8) 0.00983(9) -0.00032(8)
Cl1 0.0481(8) 0.0656(10) 0.0576(10) -0.0100(8) 0.0096(7) -0.0180(7)
P1 0.0450(8) 0.0516(9) 0.0421(9) -0.0079(7) 0.0173(6) 0.0009(7)
C11 0.054(4) 0.104(7) 0.093(7) -0.023(6) 0.038(4) -0.012(4)
C12 0.092(6) 0.096(7) 0.038(4) -0.012(4) 0.022(4) 0.014(5)
C13 0.088(6) 0.055(5) 0.083(6) -0.009(4) 0.029(5) 0.015(4)
P2 0.0389(7) 0.0660(11) 0.0364(8) 0.0052(8) 0.0029(6) -0.0001(7)
C21 0.070(5) 0.114(8) 0.092(7) 0.062(6) 0.001(5) -0.011(5)
C22 0.072(5) 0.132(8) 0.034(4) -0.018(4) -0.002(3) 0.010(5)
C23 0.043(3) 0.088(6) 0.063(5) 0.010(4) 0.005(3) 0.008(3)
P3 0.0454(8) 0.0497(9) 0.0330(7) -0.0019(6) 0.0114(6) 0.0078(6)
C31 0.081(5) 0.055(4) 0.059(5) -0.011(4) 0.026(4) 0.005(4)
C32 0.058(4) 0.104(7) 0.049(4) 0.002(4) 0.002(3) 0.029(4)
C33 0.059(4) 0.071(5) 0.059(5) 0.006(4) 0.025(3) 0.010(4)

loop_
_atom_type_symbol
_atom_type_description
_atom_type_scat_dispersion_real
_atom_type_scat_dispersion_imag
_atom_type_scat_source
C C 0.0033 0.0016 'International Tables Vol C Tables 4.2.6.8 and 6.1.1.4'
H H 0.0000 0.0000 'International Tables Vol C Tables 4.2.6.8 and 6.1.1.4'
P P 0.1023 0.0942 'International Tables Vol C Tables 4.2.6.8 and 6.1.1.4'
Cl Cl 0.1484 0.1585 'International Tables Vol C Tables 4.2.6.8 and 6.1.1.4'
Ir Ir -1.4442 7.9887 'International Tables Vol C Tables 4.2.6.8 and 6.1.1.4'

loop_
_geom_angle_atom_site_label_1
_geom_angle_atom_site_label_2
_geom_angle_atom_site_label_3
_geom_angle
H1A Ir1 H1B 78(4)
Cl1 Ir1 H1A 176(3)
Cl1 Ir1 H1B 98(3)
P1 Ir1 H1A 89(3)
P1 Ir1 H1B 87(3)
P1 Ir1 Cl1 88.89(6)
P1 Ir1 P2 98.76(7)
P1 Ir1 P3 163.33(6)
P2 Ir1 H1A 88(3)
P2 Ir1 H1B 165(3)
P2 Ir1 Cl1 96.13(7)
P3 Ir1 H1A 92(2)
P3 Ir1 H1B 77(3)
P3 Ir1 Cl1 88.22(6)
P3 Ir1 P2 97.88(6)
C11 P1 Ir1 118.6(3)
C12 P1 Ir1 112.1(3)
C12 P1 C11 101.4(5)
C12 P1 C13 102.1(5)
C13 P1 Ir1 116.7(3)
C13 P1 C11 103.7(4)
P1 C11 H11A 109.5
P1 C11 H11B 109.5
P1 C11 H11C 109.5
H11A C11 H11B 109.5
H11A C11 H11C 109.5
H11B C11 H11C 109.5
P1 C12 H12A 109.5
P1 C12 H12B 109.5
P1 C12 H12C 109.5
H12A C12 H12B 109.5
H12A C12 H12C 109.5
H12B C12 H12C 109.5
P1 C13 H13A 109.5
P1 C13 H13B 109.5
P1 C13 H13C 109.5
H13A C13 H13B 109.5
H13A C13 H13C 109.5
H13B C13 H13C 109.5
C21 P2 Ir1 117.8(3)
C21 P2 C22 103.3(5)
C22 P2 Ir1 114.3(3)
C23 P2 Ir1 118.8(3)
C23 P2 C21 101.8(4)
C23 P2 C22 97.8(4)
P2 C21 H21A 109.5
P2 C21 H21B 109.5
P2 C21 H21C 109.5
H21A C21 H21B 109.5
H21A C21 H21C 109.5
H21B C21 H21C 109.5
P2 C22 H22A 109.5
P2 C22 H22B 109.5
P2 C22 H22C 109.5
H22A C22 H22B 109.5
H22A C22 H22C 109.5
H22B C22 H22C 109.5
P2 C23 H23A 109.5
P2 C23 H23B 109.5
P2 C23 H23C 109.5
H23A C23 H23B 109.5
H23A C23 H23C 109.5
H23B C23 H23C 109.5
C31 P3 Ir1 116.6(3)
C31 P3 C32 102.3(4)
C31 P3 C33 102.9(4)
C32 P3 Ir1 112.6(3)
C32 P3 C33 100.2(4)
C33 P3 Ir1 119.6(3)
P3 C31 H31A 109.5
P3 C31 H31B 109.5
P3 C31 H31C 109.5
H31A C31 H31B 109.5
H31A C31 H31C 109.5
H31B C31 H31C 109.5
P3 C32 H32A 109.5
P3 C32 H32B 109.5
P3 C32 H32C 109.5
H32A C32 H32B 109.5
H32A C32 H32C 109.5
H32B C32 H32C 109.5
P3 C33 H33A 109.5
P3 C33 H33B 109.5
P3 C33 H33C 109.5
H33A C33 H33B 109.5
H33A C33 H33C 109.5
H33B C33 H33C 109.5

loop_
_geom_bond_atom_site_label_1
_geom_bond_atom_site_label_2
_geom_bond_distance
Ir1 H1A 1.50(7)
Ir1 H1B 1.66(8)
Ir1 Cl1 2.5002(16)
Ir1 P1 2.2872(16)
Ir1 P2 2.3188(17)
Ir1 P3 2.2895(16)
P1 C11 1.817(8)
P1 C12 1.805(8)
P1 C13 1.816(8)
C11 H11A 0.9600
C11 H11B 0.9600
C11 H11C 0.9600
C12 H12A 0.9600
C12 H12B 0.9600
C12 H12C 0.9600
C13 H13A 0.9600
C13 H13B 0.9600
C13 H13C 0.9600
P2 C21 1.824(9)
P2 C22 1.832(8)
P2 C23 1.809(7)
C21 H21A 0.9600
C21 H21B 0.9600
C21 H21C 0.9600
C22 H22A 0.9600
C22 H22B 0.9600
C22 H22C 0.9600
C23 H23A 0.9600
C23 H23B 0.9600
C23 H23C 0.9600
P3 C31 1.795(8)
P3 C32 1.799(7)
P3 C33 1.810(7)
C31 H31A 0.9600
C31 H31B 0.9600
C31 H31C 0.9600
C32 H32A 0.9600
C32 H32B 0.9600
C32 H32C 0.9600
C33 H33A 0.9600
C33 H33B 0.9600
C33 H33C 0.9600
